data_4501796
loop_
_publ_author_name
'Kavuru, Padmini'
'Aboarayes, Dalia'
'Arora, Kapildev K.'
'Clarke, Heather D.'
'Kennedy, Alyssa'
'Marshall, Lissette'
'Ong, Tien Teng'
'Perman, Jason'
'Pujari, Twarita'
'Wojtas, \/Lukasz'
'Zaworotko, Michael J.'

_publ_section_title
;
 Hierarchy of Supramolecular Synthons: Persistent Hydrogen Bonds Between
 Carboxylates and Weakly Acidic Hydroxyl Moieties in Cocrystals of
 Zwitterions
;
_journal_coden_ASTM CGDEFU
_journal_issue 8
_journal_name_full 'Crystal Growth & Design'
_journal_page_first 3568
_journal_page_last 3584
_journal_paper_doi 10.1021/cg100484a
_journal_volume 10
_journal_year 2010
_chemical_formula_sum 'C12 H17 N O7'
_chemical_formula_weight 287.27
_space_group_IT_number 14
_symmetry_cell_setting monoclinic
_symmetry_space_group_name_Hall '-P 2ybc'
_symmetry_space_group_name_H-M 'P 1 21/c 1'
_atom_sites_solution_hydrogens geom
_atom_sites_solution_primary direct
_atom_sites_solution_secondary difmap
_audit_creation_method SHELXL-97
_cell_angle_alpha 90.00
_cell_angle_beta 97.184(1)
_cell_angle_gamma 90.00
_cell_formula_units_Z 4
_cell_length_a 6.9856(1)
_cell_length_b 14.7063(2)
_cell_length_c 12.7854(2)
_cell_measurement_temperature 100(2)
_cell_volume 1303.16(3)
_computing_cell_refinement 'SAINT (Bruker, 2002)'
_computing_data_collection 'SMART (Bruker, 2002)'
_computing_data_reduction 'SAINT (Bruker, 2002)'
_computing_publication_material 'SHELXL-97 (Sheldrick, 1997)'
_computing_structure_refinement 'SHELXL-97 (Sheldrick, 1997)'
_computing_structure_solution 'SHELXS-97 (Sheldrick, 1990)'
_diffrn_ambient_temperature 100(2)
_diffrn_measured_fraction_theta_full 0.962
_diffrn_measured_fraction_theta_max 0.962
_diffrn_measurement_device_type 'BRUKER SMART APEXII CCD'
_diffrn_measurement_method 'omega scans'
_diffrn_radiation_monochromator graphite
_diffrn_radiation_source 'fine-focus sealed tube'
_diffrn_radiation_type CuK\a
_diffrn_radiation_wavelength 1.54178
_diffrn_reflns_av_R_equivalents 0.0245
_diffrn_reflns_av_sigmaI/netI 0.0231
_diffrn_reflns_limit_h_max 8
_diffrn_reflns_limit_h_min -8
_diffrn_reflns_limit_k_max 17
_diffrn_reflns_limit_k_min -15
_diffrn_reflns_limit_l_max 15
_diffrn_reflns_limit_l_min -12
_diffrn_reflns_number 7427
_diffrn_reflns_theta_full 65.38
_diffrn_reflns_theta_max 65.38
_diffrn_reflns_theta_min 4.60
_exptl_absorpt_coefficient_mu 1.041
_exptl_absorpt_correction_T_max 0.9031
_exptl_absorpt_correction_T_min 0.6809
_exptl_absorpt_correction_type multi-scan
_exptl_absorpt_process_details 'SADABS; (Sheldrick, 2003)'
_exptl_crystal_colour colourless
_exptl_crystal_density_diffrn 1.464
_exptl_crystal_density_method 'not measured'
_exptl_crystal_description block
_exptl_crystal_F_000 608
_exptl_crystal_size_max 0.40
_exptl_crystal_size_mid 0.20
_exptl_crystal_size_min 0.10
_refine_diff_density_max 0.190
_refine_diff_density_min -0.161
_refine_diff_density_rms 0.037
_refine_ls_extinction_coef 0.0038(4)
_refine_ls_extinction_expression Fc^*^=kFc[1+0.001xFc^2^\l^3^/sin(2\q)]^-1/4^
_refine_ls_extinction_method SHELXL
_refine_ls_goodness_of_fit_ref 1.029
_refine_ls_hydrogen_treatment refall
_refine_ls_matrix_type full
_refine_ls_number_parameters 250
_refine_ls_number_reflns 2150
_refine_ls_number_restraints 0
_refine_ls_restrained_S_all 1.029
_refine_ls_R_factor_all 0.0312
_refine_ls_R_factor_gt 0.0288
_refine_ls_shift/su_max 0.000
_refine_ls_shift/su_mean 0.000
_refine_ls_structure_factor_coef Fsqd
_refine_ls_weighting_details 'calc w=1/[\s^2^(Fo^2^)+(0.0404P)^2^+0.4727P] where P=(Fo^2^+2Fc^2^)/3'
_refine_ls_weighting_scheme calc
_refine_ls_wR_factor_gt 0.0744
_refine_ls_wR_factor_ref 0.0763
_reflns_number_gt 1982
_reflns_number_total 2150
_reflns_threshold_expression >2sigma(I)
_cod_data_source_file cg100484a_si_005.cif
_cod_data_source_block BTNGAL
_cod_original_sg_symbol_H-M P21/c
_cod_database_code 4501796

loop_
_symmetry_equiv_pos_as_xyz
'x, y, z'
'-x, y+1/2, -z+1/2'
'-x, -y, -z'
'x, -y-1/2, z-1/2'

loop_
_atom_site_label
_atom_site_type_symbol
_atom_site_fract_x
_atom_site_fract_y
_atom_site_fract_z
_atom_site_U_iso_or_equiv
_atom_site_adp_type
_atom_site_occupancy
_atom_site_symmetry_multiplicity
_atom_site_calc_flag
C1 C 0.37458(17) 0.50582(8) 0.35427(10) 0.0149(3) Uani 1 1 d
C2 C 0.38752(17) 0.57989(8) 0.28745(10) 0.0153(3) Uani 1 1 d
C3 C 0.53776(17) 0.58524(8) 0.22641(9) 0.0146(3) Uani 1 1 d
C4 C 0.67622(17) 0.51624(8) 0.23178(10) 0.0149(3) Uani 1 1 d
C5 C 0.66408(17) 0.44238(8) 0.30012(10) 0.0155(3) Uani 1 1 d
C6 C 0.51304(18) 0.43646(8) 0.36069(10) 0.0155(3) Uani 1 1 d
C7 C 0.21397(17) 0.50044(8) 0.41887(10) 0.0160(3) Uani 1 1 d
C11 C 1.12028(18) 0.81566(8) 0.52394(10) 0.0155(3) Uani 1 1 d
C12 C 0.90868(18) 0.78671(9) 0.51551(10) 0.0159(3) Uani 1 1 d
C13 C 0.7466(2) 0.91445(9) 0.41347(11) 0.0198(3) Uani 1 1 d
C14 C 0.8662(2) 0.78293(10) 0.31980(11) 0.0200(3) Uani 1 1 d
C15 C 0.59000(18) 0.76713(10) 0.41674(11) 0.0196(3) Uani 1 1 d
N1 N 0.78129(14) 0.81374(7) 0.41610(8) 0.0153(2) Uani 1 1 d
O1 O 1.17611(13) 0.87630(6) 0.46850(7) 0.0211(2) Uani 1 1 d
O2 O 1.22577(12) 0.77200(6) 0.59542(7) 0.0189(2) Uani 1 1 d
O3 O 0.55783(13) 0.65560(6) 0.15962(7) 0.0171(2) Uani 1 1 d
O4 O 0.81994(13) 0.52238(6) 0.16917(7) 0.0192(2) Uani 1 1 d
O5 O 0.80604(13) 0.37929(6) 0.29919(7) 0.0216(2) Uani 1 1 d
O71 O 0.10165(14) 0.57282(6) 0.41332(8) 0.0223(2) Uani 1 1 d
O72 O 0.18764(12) 0.43438(6) 0.47441(7) 0.0182(2) Uani 1 1 d
H2 H 0.292(2) 0.6281(10) 0.2820(12) 0.020(4) Uiso 1 1 d
H3 H 0.442(3) 0.6810(14) 0.1415(17) 0.054(6) Uiso 1 1 d
H4 H 0.843(3) 0.4690(14) 0.1455(16) 0.044(5) Uiso 1 1 d
H5 H 0.793(3) 0.3319(13) 0.3413(15) 0.042(5) Uiso 1 1 d
H6 H 0.507(2) 0.3865(10) 0.4078(12) 0.017(3) Uiso 1 1 d
H71 H 0.001(3) 0.5659(13) 0.4551(16) 0.052(6) Uiso 1 1 d
H121 H 0.907(2) 0.7210(11) 0.5192(11) 0.017(4) Uiso 1 1 d
H122 H 0.852(2) 0.8141(11) 0.5745(12) 0.022(4) Uiso 1 1 d
H131 H 0.677(2) 0.9297(11) 0.4748(14) 0.029(4) Uiso 1 1 d
H132 H 0.665(2) 0.9267(11) 0.3487(14) 0.029(4) Uiso 1 1 d
H133 H 0.871(2) 0.9447(11) 0.4169(12) 0.021(4) Uiso 1 1 d
H141 H 0.777(2) 0.7954(11) 0.2585(14) 0.028(4) Uiso 1 1 d
H142 H 0.986(2) 0.8162(11) 0.3155(12) 0.024(4) Uiso 1 1 d
H143 H 0.886(2) 0.7177(11) 0.3273(12) 0.022(4) Uiso 1 1 d
H151 H 0.531(2) 0.7875(11) 0.4765(13) 0.027(4) Uiso 1 1 d
H152 H 0.508(2) 0.7839(10) 0.3536(13) 0.020(4) Uiso 1 1 d
H153 H 0.613(2) 0.7014(11) 0.4201(11) 0.019(4) Uiso 1 1 d

loop_
_atom_site_aniso_label
_atom_site_aniso_U_11
_atom_site_aniso_U_22
_atom_site_aniso_U_33
_atom_site_aniso_U_23
_atom_site_aniso_U_13
_atom_site_aniso_U_12
C1 0.0148(6) 0.0160(6) 0.0135(6) -0.0028(5) 0.0003(5) -0.0020(5)
C2 0.0145(6) 0.0147(6) 0.0163(6) -0.0027(5) 0.0002(5) 0.0005(5)
C3 0.0152(6) 0.0149(6) 0.0129(6) -0.0007(5) -0.0013(5) -0.0035(5)
C4 0.0133(6) 0.0185(6) 0.0128(6) -0.0021(5) 0.0015(5) -0.0021(5)
C5 0.0146(6) 0.0165(6) 0.0146(6) -0.0020(5) -0.0010(5) 0.0013(5)
C6 0.0171(6) 0.0151(6) 0.0138(6) 0.0006(5) -0.0003(5) -0.0015(5)
C7 0.0163(6) 0.0149(6) 0.0162(6) -0.0027(5) -0.0007(5) -0.0015(5)
C11 0.0173(6) 0.0130(6) 0.0159(6) -0.0026(5) 0.0013(5) 0.0007(5)
C12 0.0170(6) 0.0150(7) 0.0154(6) 0.0024(5) 0.0007(5) 0.0000(5)
C13 0.0204(7) 0.0168(7) 0.0211(7) 0.0017(5) -0.0020(6) 0.0031(5)
C14 0.0194(7) 0.0243(8) 0.0166(7) -0.0036(5) 0.0036(6) -0.0012(5)
C15 0.0141(6) 0.0254(8) 0.0190(7) -0.0024(5) 0.0010(6) -0.0030(5)
N1 0.0145(5) 0.0169(5) 0.0143(5) -0.0003(4) 0.0011(4) -0.0001(4)
O1 0.0185(5) 0.0218(5) 0.0224(5) 0.0055(4) 0.0006(4) -0.0033(3)
O2 0.0169(4) 0.0175(5) 0.0210(5) 0.0027(4) -0.0033(4) -0.0004(3)
O3 0.0156(5) 0.0168(5) 0.0190(5) 0.0049(3) 0.0026(4) 0.0004(3)
O4 0.0185(5) 0.0195(5) 0.0211(5) 0.0025(4) 0.0079(4) 0.0018(4)
O5 0.0204(5) 0.0210(5) 0.0251(5) 0.0084(4) 0.0089(4) 0.0079(4)
O71 0.0220(5) 0.0187(5) 0.0285(5) 0.0053(4) 0.0124(4) 0.0056(4)
O72 0.0189(5) 0.0156(5) 0.0208(5) 0.0021(4) 0.0052(4) 0.0003(3)

loop_
_atom_type_symbol
_atom_type_description
_atom_type_scat_dispersion_real
_atom_type_scat_dispersion_imag
_atom_type_scat_source
C C 0.0181 0.0091 'International Tables Vol C Tables 4.2.6.8 and 6.1.1.4'
H H 0.0000 0.0000 'International Tables Vol C Tables 4.2.6.8 and 6.1.1.4'
N N 0.0311 0.0180 'International Tables Vol C Tables 4.2.6.8 and 6.1.1.4'
O O 0.0492 0.0322 'International Tables Vol C Tables 4.2.6.8 and 6.1.1.4'

loop_
_geom_angle_atom_site_label_1
_geom_angle_atom_site_label_2
_geom_angle_atom_site_label_3
_geom_angle
C2 C1 C6 120.50(12)
C2 C1 C7 119.79(11)
C6 C1 C7 119.71(11)
C3 C2 C1 120.07(11)
C3 C2 H2 118.8(9)
C1 C2 H2 121.2(9)
O3 C3 C2 122.78(11)
O3 C3 C4 117.27(11)
C2 C3 C4 119.94(11)
O4 C4 C3 118.63(11)
O4 C4 C5 121.55(11)
C3 C4 C5 119.82(12)
O5 C5 C6 124.66(11)
O5 C5 C4 114.96(11)
C6 C5 C4 120.37(11)
C5 C6 C1 119.29(12)
C5 C6 H6 119.9(9)
C1 C6 H6 120.7(9)
O72 C7 O71 122.50(12)
O72 C7 C1 122.96(11)
O71 C7 C1 114.54(11)
O1 C11 O2 125.53(11)
O1 C11 C12 122.25(11)
O2 C11 C12 112.19(11)
N1 C12 C11 116.65(10)
N1 C12 H121 107.0(9)
C11 C12 H121 107.1(9)
N1 C12 H122 106.5(9)
C11 C12 H122 108.3(9)
H121 C12 H122 111.3(12)
N1 C13 H131 107.3(9)
N1 C13 H132 106.3(10)
H131 C13 H132 109.7(14)
N1 C13 H133 108.1(9)
H131 C13 H133 112.4(13)
H132 C13 H133 112.7(13)
N1 C14 H141 109.3(10)
N1 C14 H142 108.9(9)
H141 C14 H142 109.5(13)
N1 C14 H143 106.4(9)
H141 C14 H143 110.0(13)
H142 C14 H143 112.7(13)
N1 C15 H151 109.5(10)
N1 C15 H152 108.4(9)
H151 C15 H152 108.4(13)
N1 C15 H153 108.0(9)
H151 C15 H153 111.0(13)
H152 C15 H153 111.5(12)
C13 N1 C14 111.01(10)
C13 N1 C15 108.02(10)
C14 N1 C15 108.04(10)
C13 N1 C12 110.79(10)
C14 N1 C12 111.02(10)
C15 N1 C12 107.82(10)
C3 O3 H3 108.6(13)
C4 O4 H4 109.2(13)
C5 O5 H5 113.7(12)
C7 O71 H71 111.4(12)

loop_
_geom_bond_atom_site_label_1
_geom_bond_atom_site_label_2
_geom_bond_distance
C1 C2 1.3943(18)
C1 C6 1.4010(18)
C1 C7 1.4761(18)
C2 C3 1.3862(19)
C2 H2 0.970(16)
C3 O3 1.3599(15)
C3 C4 1.3977(18)
C4 O4 1.3630(16)
C4 C5 1.4033(18)
C5 O5 1.3592(15)
C5 C6 1.3874(19)
C6 H6 0.954(15)
C7 O72 1.2308(16)
C7 O71 1.3190(15)
C11 O1 1.2325(16)
C11 O2 1.2736(15)
C11 C12 1.5290(17)
C12 N1 1.5108(16)
C12 H121 0.968(15)
C12 H122 0.982(16)
C13 N1 1.5005(16)
C13 H131 0.998(17)
C13 H132 0.962(18)
C13 H133 0.969(16)
C14 N1 1.5020(16)
C14 H141 0.957(18)
C14 H142 0.977(16)
C14 H143 0.972(16)
C15 N1 1.5028(16)
C15 H151 0.961(17)
C15 H152 0.963(16)
C15 H153 0.980(16)
O3 H3 0.89(2)
O4 H4 0.86(2)
O5 H5 0.89(2)
O71 H71 0.94(2)

loop_
_geom_hbond_atom_site_label_D
_geom_hbond_atom_site_label_H
_geom_hbond_atom_site_label_A
_geom_hbond_distance_DH
_geom_hbond_distance_HA
_geom_hbond_distance_DA
_geom_hbond_angle_DHA
_geom_hbond_site_symmetry_A
O3 H3 O2 0.89(2) 1.70(2) 2.5907(12) 175(2) 4_475
O4 H4 O1 0.86(2) 1.99(2) 2.7796(13) 151.9(18) 2_745
O5 H5 O2 0.89(2) 1.74(2) 2.6249(12) 170.1(18) 3_766
O71 H71 O72 0.94(2) 1.69(2) 2.6232(13) 173.5(19) 3_566
